data_7004545
loop_
_publ_author_name
'Lin, Jiao-Min'
'Guan, Yang-Fan'
'Wang, Dong-Yao'
'Dong, Wen'
'Wang, Xiu-Teng'
'Gao, Song'

_publ_section_title
;
 Syntheses, structures and properties of seven isomorphous 1D
 Ln3+complexes Ln(BTA)(HCOO)(H2O)3 (H2BTA = bis(tetrazoly)amine, Ln =
 Pr, Gd, Eu, Tb, Dy, Er, Yb) and two 3D Ln3+ complexes Ln(HCOO)3 (Ln =
 Pr, Nd)
;
_journal_issue 44
_journal_name_full 'Dalton Transactions'
_journal_page_first 6165
_journal_page_last 6169
_journal_paper_doi 10.1039/b808394k
_journal_year 2008
_chemical_formula_sum 'C3 H10 Eu N9 O5'
_chemical_formula_weight 404.16
_space_group_IT_number 42
_symmetry_cell_setting orthorhombic
_symmetry_space_group_name_Hall 'F 2 -2'
_symmetry_space_group_name_H-M 'F m m 2'
_atom_sites_solution_hydrogens geom
_atom_sites_solution_primary direct
_atom_sites_solution_secondary difmap
_audit_creation_method SHELXL-97
_cell_angle_alpha 90.00
_cell_angle_beta 90.00
_cell_angle_gamma 90.00
_cell_formula_units_Z 4
_cell_length_a 11.3328(6)
_cell_length_b 6.7392(6)
_cell_length_c 14.2821(10)
_cell_measurement_reflns_used 716
_cell_measurement_temperature 296(2)
_cell_measurement_theta_max 27.510
_cell_measurement_theta_min 2.85
_cell_volume 1090.78(14)
_computing_cell_refinement 'SAINT (Bruker, 2001-2005)'
_computing_data_collection 'SMART (Bruker, 2001-2005)'
_computing_data_reduction SAINT
_computing_molecular_graphics 'SHELXTL (Bruker, 2001-2005)'
_computing_publication_material SHELXTL
_computing_structure_refinement 'SHELXL-97 (Sheldrick, 1997)'
_computing_structure_solution 'SHELXS-97 (Sheldrick, 1990)'
_diffrn_ambient_temperature 296(2)
_diffrn_measured_fraction_theta_full 1.000
_diffrn_measured_fraction_theta_max 1.000
_diffrn_measurement_device_type 'Bruker SMART APEX CCD area detector'
_diffrn_measurement_method '\f and \w scans'
_diffrn_radiation_monochromator graphite
_diffrn_radiation_source 'fine-focus sealed tube'
_diffrn_radiation_type MoK\a
_diffrn_radiation_wavelength 0.71073
_diffrn_reflns_av_R_equivalents 0.0292
_diffrn_reflns_av_sigmaI/netI 0.0174
_diffrn_reflns_limit_h_max 14
_diffrn_reflns_limit_h_min -14
_diffrn_reflns_limit_k_max 8
_diffrn_reflns_limit_k_min -8
_diffrn_reflns_limit_l_max 18
_diffrn_reflns_limit_l_min -18
_diffrn_reflns_number 4359
_diffrn_reflns_theta_full 27.51
_diffrn_reflns_theta_max 27.51
_diffrn_reflns_theta_min 2.85
_exptl_absorpt_coefficient_mu 5.787
_exptl_absorpt_correction_T_max 0.471
_exptl_absorpt_correction_T_min 0.319
_exptl_absorpt_correction_type multi-scan
_exptl_crystal_colour lightred
_exptl_crystal_density_diffrn 2.461
_exptl_crystal_density_meas ?
_exptl_crystal_density_method .
_exptl_crystal_description needle
_exptl_crystal_F_000 776
_exptl_crystal_size_max 0.25
_exptl_crystal_size_mid 0.17
_exptl_crystal_size_min 0.13
_refine_diff_density_max 0.673
_refine_diff_density_min -2.824
_refine_diff_density_rms 0.406
_refine_ls_abs_structure_details 'Flack H D (1983), Acta Cryst. A39, 876-881'
_refine_ls_abs_structure_Flack 0.51(6)
_refine_ls_extinction_method none
_refine_ls_goodness_of_fit_ref 1.362
_refine_ls_hydrogen_treatment constr
_refine_ls_matrix_type full
_refine_ls_number_parameters 59
_refine_ls_number_reflns 716
_refine_ls_number_restraints 1
_refine_ls_restrained_S_all 1.362
_refine_ls_R_factor_all 0.0308
_refine_ls_R_factor_gt 0.0308
_refine_ls_shift/su_max 0.000
_refine_ls_shift/su_mean 0.000
_refine_ls_structure_factor_coef Fsqd
_refine_ls_weighting_details
;
calc w=1/[\s^2^(Fo^2^)+(0.0553P)^2^+0.0000P] where P=(Fo^2^+2Fc^2^)/3
;
_refine_ls_weighting_scheme calc
_refine_ls_wR_factor_gt 0.0769
_refine_ls_wR_factor_ref 0.0769
_reflns_number_gt 716
_reflns_number_total 716
_reflns_threshold_expression >2sigma(I)
_cod_data_source_file b808394k.txt
_cod_data_source_block EUA
_cod_original_sg_symbol_H-M Fmm2
_cod_database_code 7004545

loop_
_symmetry_equiv_pos_as_xyz
'x, y, z'
'-x, -y, z'
'-x, y, z'
'x, -y, z'
'x, y+1/2, z+1/2'
'-x, -y+1/2, z+1/2'
'-x, y+1/2, z+1/2'
'x, -y+1/2, z+1/2'
'x+1/2, y, z+1/2'
'-x+1/2, -y, z+1/2'
'-x+1/2, y, z+1/2'
'x+1/2, -y, z+1/2'
'x+1/2, y+1/2, z'
'-x+1/2, -y+1/2, z'
'-x+1/2, y+1/2, z'
'x+1/2, -y+1/2, z'

loop_
_atom_site_label
_atom_site_type_symbol
_atom_site_fract_x
_atom_site_fract_y
_atom_site_fract_z
_atom_site_U_iso_or_equiv
_atom_site_adp_type
_atom_site_occupancy
_atom_site_symmetry_multiplicity
_atom_site_calc_flag
_atom_site_refinement_flags
_atom_site_disorder_assembly
_atom_site_disorder_group
Eu1 Eu 0.0000 0.5000 -0.0285 0.01107(17) Uani 1 4 d S . .
O1 O 0.0000 0.1612(9) -0.037(3) 0.045(4) Uani 1 2 d S . .
O2 O 0.1971(8) 0.5000 0.0153(6) 0.044(3) Uani 1 2 d S . .
H2A H 0.2363 0.5000 -0.0354 0.053 Uiso 1 2 d SR . .
H2B H 0.2494 0.5000 0.0579 0.053 Uiso 1 2 d SR . .
O3 O 0.0000 0.5000 0.1381(9) 0.052(5) Uani 1 4 d S . .
H3A H 0.0383 0.5000 0.1893 0.062 Uiso 1 2 d SR . .
H3B H 0.0534 0.5000 0.0963 0.062 Uiso 1 2 d SR . .
N1 N -0.1260(8) 0.5000 -0.1753(6) 0.0219(17) Uani 1 2 d S . .
N2 N -0.2463(9) 0.5000 -0.1662(7) 0.030(2) Uani 1 2 d S . .
N3 N -0.296(2) 0.5000 -0.2452(13) 0.031(7) Uani 1 2 d S . .
N4 N -0.211(2) 0.5000 -0.3106(18) 0.029(6) Uani 1 2 d S . .
N5 N 0.0000 0.5000 -0.3113(8) 0.025(3) Uani 1 4 d S . .
H5 H 0.0000 0.5000 -0.3715 0.030 Uiso 1 4 d SR . .
C1 C -0.1078(10) 0.5000 -0.2666(7) 0.022(2) Uani 1 2 d S . .
C2 C 0.0000 0.0000 0.0087(12) 0.026(3) Uani 1 4 d S . .
H2 H 0.0000 0.0000 0.0738 0.032 Uiso 1 4 calc SR . .

loop_
_atom_site_aniso_label
_atom_site_aniso_U_11
_atom_site_aniso_U_22
_atom_site_aniso_U_33
_atom_site_aniso_U_23
_atom_site_aniso_U_13
_atom_site_aniso_U_12
Eu1 0.0118(2) 0.0131(2) 0.0082(2) 0.000 0.000 0.000
O1 0.064(5) 0.005(3) 0.066(13) -0.002(7) 0.000 0.000
O2 0.017(4) 0.098(9) 0.017(4) 0.000 0.001(3) 0.000
O3 0.021(6) 0.120(16) 0.015(5) 0.000 0.000 0.000
N1 0.016(4) 0.035(5) 0.014(4) 0.000 -0.001(3) 0.000
N2 0.016(4) 0.051(6) 0.023(5) 0.000 -0.007(4) 0.000
N3 0.024(11) 0.065(17) 0.005(8) 0.000 -0.004(7) 0.000
N4 0.009(8) 0.043(13) 0.036(13) 0.000 -0.005(7) 0.000
N5 0.012(5) 0.057(9) 0.006(5) 0.000 0.000 0.000
C1 0.022(5) 0.030(5) 0.013(4) 0.000 0.002(4) 0.000
C2 0.029(8) 0.031(8) 0.019(6) 0.000 0.000 0.000

loop_
_atom_type_symbol
_atom_type_description
_atom_type_scat_dispersion_real
_atom_type_scat_dispersion_imag
_atom_type_scat_source
C C 0.0033 0.0016 'International Tables Vol C Tables 4.2.6.8 and 6.1.1.4'
H H 0.0000 0.0000 'International Tables Vol C Tables 4.2.6.8 and 6.1.1.4'
Eu Eu -0.1578 3.6682 'International Tables Vol C Tables 4.2.6.8 and 6.1.1.4'
N N 0.0061 0.0033 'International Tables Vol C Tables 4.2.6.8 and 6.1.1.4'
O O 0.0106 0.0060 'International Tables Vol C Tables 4.2.6.8 and 6.1.1.4'

loop_
_geom_angle_atom_site_label_1
_geom_angle_atom_site_label_2
_geom_angle_atom_site_label_3
_geom_angle
_geom_angle_site_symmetry_1
_geom_angle_site_symmetry_3
_geom_angle_publ_flag
O1 Eu1 O1 174(2) . 2_565 ?
O1 Eu1 O2 90.8(3) . . ?
O1 Eu1 O2 90.8(3) 2_565 . ?
O1 Eu1 O2 90.8(3) . 2_565 ?
O1 Eu1 O2 90.8(3) 2_565 2_565 ?
O2 Eu1 O2 148.7(4) . 2_565 ?
O1 Eu1 O3 92.9(11) . . ?
O1 Eu1 O3 92.9(11) 2_565 . ?
O2 Eu1 O3 74.4(2) . . ?
O2 Eu1 O3 74.4(2) 2_565 . ?
O1 Eu1 N1 87.6(9) . . ?
O1 Eu1 N1 87.6(9) 2_565 . ?
O2 Eu1 N1 139.9(3) . . ?
O2 Eu1 N1 71.4(3) 2_565 . ?
O3 Eu1 N1 145.8(2) . . ?
O1 Eu1 N1 87.6(9) . 2_565 ?
O1 Eu1 N1 87.6(9) 2_565 2_565 ?
O2 Eu1 N1 71.4(3) . 2_565 ?
O2 Eu1 N1 139.9(3) 2_565 2_565 ?
O3 Eu1 N1 145.8(2) . 2_565 ?
N1 Eu1 N1 68.5(4) . 2_565 ?
O1 Eu1 H2A 89.9 . . ?
O1 Eu1 H2A 89.9 2_565 . ?
O2 Eu1 H2A 17.8 . . ?
O2 Eu1 H2A 166.5 2_565 . ?
O3 Eu1 H2A 92.1 . . ?
N1 Eu1 H2A 122.1 . . ?
N1 Eu1 H2A 53.6 2_565 . ?
O1 Eu1 H3B 92.8 . . ?
O1 Eu1 H3B 92.8 2_565 . ?
O2 Eu1 H3B 55.6 . . ?
O2 Eu1 H3B 93.1 2_565 . ?
O3 Eu1 H3B 18.8 . . ?
N1 Eu1 H3B 164.5 . . ?
N1 Eu1 H3B 127.0 2_565 . ?
H2A Eu1 H3B 73.4 . . ?
C2 O1 Eu1 146(3) . . ?
Eu1 O2 H2A 105.9 . . ?
Eu1 O2 H2B 149.9 . . ?
H2A O2 H2B 104.2 . . ?
Eu1 O3 H3A 149.3 . . ?
Eu1 O3 H3B 45.3 . . ?
H3A O3 H3B 103.9 . . ?
C1 N1 N2 104.4(9) . . ?
C1 N1 Eu1 136.8(8) . . ?
N2 N1 Eu1 118.8(6) . . ?
N3 N2 N1 111.3(14) . . ?
N2 N3 N4 107.1(15) . . ?
C1 N4 N3 107.8(14) . . ?
C1 N5 C1 124.9(12) 2_565 . ?
C1 N5 H5 117.6 2_565 . ?
C1 N5 H5 117.6 . . ?
N1 C1 N4 109.4(14) . . ?
N1 C1 N5 126.5(10) . . ?
N4 C1 N5 124.0(13) . . ?
O1 C2 O1 118(4) 2 . ?
O1 C2 H2 120.8 2 . ?
O1 C2 H2 120.8 . . ?

loop_
_geom_bond_atom_site_label_1
_geom_bond_atom_site_label_2
_geom_bond_distance
_geom_bond_site_symmetry_2
_geom_bond_publ_flag
Eu1 O1 2.286(7) . ?
Eu1 O1 2.286(7) 2_565 ?
Eu1 O2 2.320(9) . ?
Eu1 O2 2.320(9) 2_565 ?
Eu1 O3 2.380(13) . ?
Eu1 N1 2.537(9) . ?
Eu1 N1 2.537(9) 2_565 ?
Eu1 H2A 2.6799 . ?
Eu1 H3B 1.8818 . ?
O1 C2 1.27(3) . ?
O2 H2A 0.8496 . ?
O2 H2B 0.8494 . ?
O3 H3A 0.8506 . ?
O3 H3B 0.8511 . ?
N1 C1 1.319(13) . ?
N1 N2 1.370(13) . ?
N2 N3 1.26(2) . ?
N3 N4 1.349(14) . ?
N4 C1 1.32(3) . ?
N5 C1 1.379(12) 2_565 ?
N5 C1 1.379(12) . ?
N5 H5 0.8599 . ?
C2 O1 1.27(3) 2 ?
C2 H2 0.9300 . ?
